data_7711484
loop_
_publ_author_name
'Szyma\'nska, Martyna'
'Kubicki, Maciej'
'Roviello, Giovanni N.'
'Consiglio, Giuseppe'
'Fik-Jask\'o\/lka, Marta A.'
'Patroniak, Violetta'

_publ_section_title
;
 New Cu(i) square grid-type and Ni(ii) triangle-type complexes: synthesis
 and characterization of effective binders of DNA and serum albumins
;
_journal_name_full 'Dalton Transactions'
_journal_paper_doi 10.1039/D2DT02271K
_journal_year 2022
_chemical_formula_moiety
;
C104 H96 Cu4 N16, 4(F6 P), 2(C7 H8), 6(C2 H3 N)
;
_chemical_formula_sum 'C130 H130 Cu4 F24 N22 P4'
_chemical_formula_weight 2834.59
_space_group_crystal_system triclinic
_space_group_IT_number 2
_space_group_name_Hall '-P 1'
_space_group_name_H-M_alt 'P -1'
_atom_sites_solution_hydrogens geom
_audit_creation_method SHELXL-2018/3
_audit_update_record
;
2022-08-20 deposited with the CCDC.	2022-08-31 downloaded from the CCDC.
;
_cell_angle_alpha 89.181(2)
_cell_angle_beta 76.218(2)
_cell_angle_gamma 82.422(2)
_cell_formula_units_Z 1
_cell_length_a 12.9065(4)
_cell_length_b 16.5279(5)
_cell_length_c 16.7055(4)
_cell_measurement_reflns_used 12809
_cell_measurement_temperature 130(1)
_cell_measurement_theta_max 75.5540
_cell_measurement_theta_min 2.7050
_cell_volume 3430.20(17)
_computing_cell_refinement 'CrysAlisPro 1.171.38.46 (Rigaku OD, 2015)'
_computing_data_collection 'CrysAlisPro 1.171.38.46 (Rigaku OD, 2015)'
_computing_data_reduction 'CrysAlisPro 1.171.38.46 (Rigaku OD, 2015)'
_computing_molecular_graphics 'Mercury (MacRae et al., 2009)'
_computing_publication_material 'SHELXL (Sheldrick, 2015)'
_computing_structure_refinement 'SHELXL (Sheldrick, 2015)'
_computing_structure_solution 'SHELXT (Sheldrick, 2015)'
_diffrn_ambient_environment N~2~
_diffrn_ambient_temperature 130(1)
_diffrn_detector 'CCD plate'
_diffrn_detector_area_resol_mean 10.5357
_diffrn_detector_type Atlas
_diffrn_measured_fraction_theta_full 0.999
_diffrn_measured_fraction_theta_max 0.999
_diffrn_measurement_device 'four-circle diffractometer'
_diffrn_measurement_device_type 'SuperNova, Single source at offset/far, Atlas'
_diffrn_radiation_monochromator mirror
_diffrn_radiation_probe x-ray
_diffrn_radiation_type 'Cu K\a'
_diffrn_radiation_wavelength 1.54184
_diffrn_reflns_av_R_equivalents 0.0297
_diffrn_reflns_av_unetI/netI 0.0343
_diffrn_reflns_Laue_measured_fraction_full 0.999
_diffrn_reflns_Laue_measured_fraction_max 0.999
_diffrn_reflns_limit_h_max 14
_diffrn_reflns_limit_h_min -15
_diffrn_reflns_limit_k_max 19
_diffrn_reflns_limit_k_min -16
_diffrn_reflns_limit_l_max 20
_diffrn_reflns_limit_l_min -19
_diffrn_reflns_number 26696
_diffrn_reflns_point_group_measured_fraction_full 0.999
_diffrn_reflns_point_group_measured_fraction_max 0.999
_diffrn_reflns_theta_full 67.496
_diffrn_reflns_theta_max 67.496
_diffrn_reflns_theta_min 2.697
_diffrn_source 'micro-focus sealed X-ray tube'
_diffrn_source_type 'SuperNova (Cu) X-ray Source'
_exptl_absorpt_coefficient_mu 1.893
_exptl_absorpt_correction_T_max 1.00000
_exptl_absorpt_correction_T_min 0.66905
_exptl_absorpt_correction_type multi-scan
_exptl_absorpt_process_details
;
CrysAlisPro 1.171.39.46 (Rigaku Oxford Diffraction, 2018)
Empirical absorption correction using spherical harmonics,
 implemented in SCALE3 ABSPACK scaling algorithm.
;
_exptl_crystal_colour red
_exptl_crystal_density_diffrn 1.372
_exptl_crystal_description prism
_exptl_crystal_F_000 1456
_exptl_crystal_size_max 0.25
_exptl_crystal_size_mid 0.2
_exptl_crystal_size_min 0.2
_refine_diff_density_max 0.991
_refine_diff_density_min -0.390
_refine_diff_density_rms 0.083
_refine_ls_extinction_method none
_refine_ls_goodness_of_fit_ref 1.022
_refine_ls_hydrogen_treatment constr
_refine_ls_matrix_type full
_refine_ls_number_parameters 869
_refine_ls_number_reflns 12344
_refine_ls_number_restraints 0
_refine_ls_restrained_S_all 1.022
_refine_ls_R_factor_all 0.0667
_refine_ls_R_factor_gt 0.0554
_refine_ls_shift/su_max 0.001
_refine_ls_shift/su_mean 0.000
_refine_ls_structure_factor_coef Fsqd
_refine_ls_weighting_details 'w=1/[\s^2^(Fo^2^)+(0.1025P)^2^+1.9769P] where P=(Fo^2^+2Fc^2^)/3'
_refine_ls_weighting_scheme calc
_refine_ls_wR_factor_gt 0.1541
_refine_ls_wR_factor_ref 0.1630
_reflns_Friedel_coverage 0.000
_reflns_number_gt 10191
_reflns_number_total 12344
_reflns_threshold_expression 'I > 2\s(I)'
_cod_data_source_file d2dt02271k2.cif
_cod_data_source_block C1
_cod_original_cell_volume 3430.21(17)
_cod_database_code 7711484
_shelx_shelxl_version_number 2018/3
_shelx_space_group_comment
;
The symmetry employed for this shelxl refinement is uniquely defined
by the following loop, which should always be used as a source of
symmetry information in preference to the above space-group names.
They are only intended as comments.
;
_smtbx_masks_void_probe_radius 1.2
_smtbx_masks_void_truncation_radius 1.2

loop_
_space_group_symop_operation_xyz
'x, y, z'
'-x, -y, -z'

loop_
_atom_site_label
_atom_site_type_symbol
_atom_site_fract_x
_atom_site_fract_y
_atom_site_fract_z
_atom_site_U_iso_or_equiv
_atom_site_adp_type
_atom_site_occupancy
_atom_site_site_symmetry_order
_atom_site_calc_flag
_atom_site_refinement_flags_posn
_atom_site_refinement_flags_adp
_atom_site_refinement_flags_occupancy
_atom_site_disorder_assembly
_atom_site_disorder_group
Cu1 Cu 0.34090(3) 0.68150(2) 0.27964(2) 0.03585(12) Uani 1 1 d . . . . .
Cu2 Cu 0.41902(3) 0.79440(2) 0.69593(2) 0.03470(12) Uani 1 1 d . . . . .
N1A N 0.32293(19) 0.79835(14) 0.81130(13) 0.0352(5) Uani 1 1 d . . . . .
C2A C 0.3482(2) 0.81449(17) 0.88409(17) 0.0381(6) Uani 1 1 d . . . . .
C3A C 0.4553(3) 0.82364(19) 0.88373(19) 0.0446(7) Uani 1 1 d . . . . .
H3A H 0.509714 0.816760 0.833863 0.054 Uiso 1 1 calc R U . . .
C4A C 0.4804(3) 0.8424(2) 0.9555(2) 0.0559(8) Uani 1 1 d . . . . .
H4A H 0.552530 0.848982 0.955204 0.067 Uiso 1 1 calc R U . . .
C5A C 0.4012(4) 0.8522(3) 1.0297(2) 0.0680(11) Uani 1 1 d . . . . .
H5A H 0.420016 0.866665 1.078670 0.082 Uiso 1 1 calc R U . . .
C6A C 0.2975(3) 0.8413(3) 1.0325(2) 0.0607(9) Uani 1 1 d . . . . .
H6A H 0.245171 0.846887 1.083540 0.073 Uiso 1 1 calc R U . . .
C7A C 0.2674(3) 0.82153(19) 0.95949(18) 0.0465(7) Uani 1 1 d . . . . .
C8A C 0.1625(3) 0.8091(2) 0.95729(19) 0.0497(7) Uani 1 1 d . . . . .
H8A H 0.107236 0.813269 1.006702 0.060 Uiso 1 1 calc R U . . .
C9A C 0.1397(3) 0.7912(2) 0.88449(19) 0.0463(7) Uani 1 1 d . . . . .
H9A H 0.069053 0.782201 0.882689 0.056 Uiso 1 1 calc R U . . .
C10A C 0.2227(2) 0.78633(17) 0.81195(17) 0.0379(6) Uani 1 1 d . . . . .
C11A C 0.2058(2) 0.76734(19) 0.73065(18) 0.0410(6) Uani 1 1 d . . . . .
H11A H 0.138047 0.755471 0.724595 0.049 Uiso 1 1 calc R U . . .
N12A N 0.28496(19) 0.76739(14) 0.66904(14) 0.0350(5) Uani 1 1 d . . . . .
C13A C 0.2758(2) 0.74701(17) 0.58551(16) 0.0370(6) Uani 1 1 d . . . . .
H13A H 0.350618 0.738110 0.549834 0.044 Uiso 1 1 calc R U . . .
C14A C 0.2152(3) 0.81782(18) 0.54949(17) 0.0407(6) Uani 1 1 d . . . . .
H14A H 0.247394 0.868222 0.553949 0.049 Uiso 1 1 calc R U . . .
H14B H 0.139196 0.826664 0.581101 0.049 Uiso 1 1 calc R U . . .
C15A C 0.2200(3) 0.80003(17) 0.45885(17) 0.0405(6) Uani 1 1 d . . . . .
H15A H 0.176911 0.845297 0.437115 0.049 Uiso 1 1 calc R U . . .
H15B H 0.295460 0.796775 0.426395 0.049 Uiso 1 1 calc R U . . .
C16A C 0.1769(2) 0.71990(17) 0.44881(16) 0.0367(6) Uani 1 1 d . . . . .
H16A H 0.097701 0.726030 0.473794 0.044 Uiso 1 1 calc R U . . .
C17A C 0.2335(2) 0.64981(17) 0.48967(17) 0.0389(6) Uani 1 1 d . . . . .
H17A H 0.310065 0.638962 0.459645 0.047 Uiso 1 1 calc R U . . .
H17B H 0.200071 0.599832 0.486036 0.047 Uiso 1 1 calc R U . . .
C18A C 0.2266(3) 0.66922(17) 0.58009(17) 0.0396(6) Uani 1 1 d . . . . .
H18A H 0.150458 0.676474 0.611433 0.047 Uiso 1 1 calc R U . . .
H18B H 0.265904 0.623506 0.604326 0.047 Uiso 1 1 calc R U . . .
N19A N 0.19764(19) 0.70025(14) 0.36039(13) 0.0354(5) Uani 1 1 d . . . . .
C20A C 0.1188(2) 0.69226(18) 0.32895(17) 0.0386(6) Uani 1 1 d . . . . .
H20A H 0.047080 0.699722 0.361687 0.046 Uiso 1 1 calc R U . . .
C21A C 0.1417(2) 0.67111(17) 0.24042(17) 0.0378(6) Uani 1 1 d . . . . .
N22A N 0.24456(19) 0.66511(14) 0.20097(14) 0.0356(5) Uani 1 1 d . . . . .
C23A C 0.2729(2) 0.64298(17) 0.11897(17) 0.0397(6) Uani 1 1 d . . . . .
C24A C 0.3813(3) 0.6361(2) 0.07609(19) 0.0469(7) Uani 1 1 d . . . . .
H24A H 0.434457 0.647160 0.103702 0.056 Uiso 1 1 calc R U . . .
C25A C 0.4105(3) 0.6136(2) -0.0054(2) 0.0548(8) Uani 1 1 d . . . . .
H25A H 0.484196 0.608479 -0.033914 0.066 Uiso 1 1 calc R U . . .
C26A C 0.3324(3) 0.5979(2) -0.0478(2) 0.0549(8) Uani 1 1 d . . . . .
H26A H 0.353680 0.583179 -0.104708 0.066 Uiso 1 1 calc R U . . .
C27A C 0.2278(3) 0.6038(2) -0.00762(19) 0.0489(7) Uani 1 1 d . . . . .
H27A H 0.176008 0.592723 -0.036508 0.059 Uiso 1 1 calc R U . . .
C28A C 0.1940(3) 0.62638(18) 0.07697(18) 0.0432(6) Uani 1 1 d . . . . .
C29A C 0.0859(3) 0.6345(2) 0.12135(19) 0.0463(7) Uani 1 1 d . . . . .
H29A H 0.031360 0.624622 0.094671 0.056 Uiso 1 1 calc R U . . .
C30A C 0.0594(2) 0.6565(2) 0.20285(19) 0.0442(7) Uani 1 1 d . . . . .
H30A H -0.013308 0.661797 0.233570 0.053 Uiso 1 1 calc R U . . .
N1B N 0.5032(2) 0.88359(14) 0.64157(13) 0.0356(5) Uani 1 1 d . . . . .
C2B C 0.4688(3) 0.96406(17) 0.62952(17) 0.0386(6) Uani 1 1 d . . . . .
C3B C 0.3586(3) 0.99336(19) 0.65562(19) 0.0451(7) Uani 1 1 d . . . . .
H3B H 0.309382 0.957799 0.682181 0.054 Uiso 1 1 calc R U . . .
C4B C 0.3219(3) 1.0729(2) 0.6429(2) 0.0545(8) Uani 1 1 d . . . . .
H4B H 0.247414 1.092372 0.661210 0.065 Uiso 1 1 calc R U . . .
C5B C 0.3941(3) 1.12609(19) 0.6027(2) 0.0559(9) Uani 1 1 d . . . . .
H5B H 0.367459 1.180843 0.593187 0.067 Uiso 1 1 calc R U . . .
C6B C 0.5001(3) 1.10014(19) 0.5779(2) 0.0510(8) Uani 1 1 d . . . . .
H6B H 0.547727 1.137158 0.552080 0.061 Uiso 1 1 calc R U . . .
C7B C 0.5421(3) 1.01758(18) 0.58970(18) 0.0439(7) Uani 1 1 d . . . . .
C8B C 0.6515(3) 0.9867(2) 0.56501(19) 0.0468(7) Uani 1 1 d . . . . .
H8B H 0.702633 1.021510 0.540180 0.056 Uiso 1 1 calc R U . . .
C9B C 0.6845(3) 0.9062(2) 0.57671(18) 0.0443(7) Uani 1 1 d . . . . .
H9B H 0.758322 0.884403 0.559294 0.053 Uiso 1 1 calc R U . . .
C10B C 0.6074(2) 0.85641(18) 0.61495(16) 0.0373(6) Uani 1 1 d . . . . .
C11B C 0.6373(2) 0.76852(18) 0.62566(17) 0.0375(6) Uani 1 1 d . . . . .
H11B H 0.709606 0.743441 0.607249 0.045 Uiso 1 1 calc R U . . .
N12B N 0.56275(18) 0.72733(13) 0.66047(13) 0.0336(5) Uani 1 1 d . . . . .
C13B C 0.5883(2) 0.63852(16) 0.66792(17) 0.0364(6) Uani 1 1 d . . . . .
H13B H 0.667284 0.621587 0.646222 0.044 Uiso 1 1 calc R U . . .
C14B C 0.5254(3) 0.59712(17) 0.61745(18) 0.0411(6) Uani 1 1 d . . . . .
H14C H 0.549950 0.610268 0.558520 0.049 Uiso 1 1 calc R U . . .
H14D H 0.447875 0.617910 0.635838 0.049 Uiso 1 1 calc R U . . .
C15B C 0.5421(3) 0.50433(17) 0.62783(18) 0.0424(6) Uani 1 1 d . . . . .
H15C H 0.500665 0.478085 0.595151 0.051 Uiso 1 1 calc R U . . .
H15D H 0.619260 0.483117 0.607248 0.051 Uiso 1 1 calc R U . . .
C16B C 0.5050(2) 0.48376(17) 0.71838(18) 0.0388(6) Uani 1 1 d . . . . .
H16B H 0.426695 0.504210 0.738194 0.047 Uiso 1 1 calc R U . . .
C17B C 0.5677(3) 0.52394(17) 0.76968(17) 0.0416(6) Uani 1 1 d . . . . .
H17C H 0.644852 0.501655 0.752465 0.050 Uiso 1 1 calc R U . . .
H17D H 0.541264 0.511312 0.828546 0.050 Uiso 1 1 calc R U . . .
C18B C 0.5548(3) 0.61659(17) 0.75893(17) 0.0412(6) Uani 1 1 d . . . . .
H18C H 0.599558 0.641120 0.790046 0.049 Uiso 1 1 calc R U . . .
H18D H 0.478707 0.639536 0.781743 0.049 Uiso 1 1 calc R U . . .
N19B N 0.52167(19) 0.39408(14) 0.72870(14) 0.0372(5) Uani 1 1 d . . . . .
C20B C 0.4380(2) 0.35816(18) 0.74885(18) 0.0406(6) Uani 1 1 d . . . . .
H20B H 0.368298 0.387775 0.754508 0.049 Uiso 1 1 calc R U . . .
C21B C 0.4517(2) 0.26985(17) 0.76316(17) 0.0380(6) Uani 1 1 d . . . . .
N22B N 0.55331(19) 0.23421(14) 0.74929(13) 0.0352(5) Uani 1 1 d . . . . .
C23B C 0.5724(2) 0.15252(16) 0.76294(16) 0.0350(6) Uani 1 1 d . . . . .
C24B C 0.6802(2) 0.11379(18) 0.74832(17) 0.0395(6) Uani 1 1 d . . . . .
H24B H 0.738001 0.144368 0.727785 0.047 Uiso 1 1 calc R U . . .
C25B C 0.7010(3) 0.03261(18) 0.76368(18) 0.0436(6) Uani 1 1 d . . . . .
H25B H 0.773393 0.006947 0.753403 0.052 Uiso 1 1 calc R U . . .
C26B C 0.6155(3) -0.01364(18) 0.79485(19) 0.0450(7) Uani 1 1 d . . . . .
H26B H 0.631072 -0.069952 0.805677 0.054 Uiso 1 1 calc R U . . .
C27B C 0.5111(3) 0.02212(18) 0.80941(18) 0.0426(6) Uani 1 1 d . . . . .
H27B H 0.454503 -0.009567 0.830091 0.051 Uiso 1 1 calc R U . . .
C28B C 0.4863(2) 0.10634(17) 0.79389(16) 0.0378(6) Uani 1 1 d . . . . .
C29B C 0.3804(3) 0.14642(18) 0.80875(19) 0.0432(6) Uani 1 1 d . . . . .
H29B H 0.321304 0.117160 0.829657 0.052 Uiso 1 1 calc R U . . .
C30B C 0.3629(2) 0.22774(19) 0.79292(19) 0.0438(6) Uani 1 1 d . . . . .
H30B H 0.291698 0.255457 0.801909 0.053 Uiso 1 1 calc R U . . .
P1C P 0.86458(7) 0.78279(5) 0.76079(6) 0.0497(2) Uani 1 1 d . . . . .
F1C F 0.9256(2) 0.72727(17) 0.8183(2) 0.0883(8) Uani 1 1 d . . . . .
F2C F 0.7653(2) 0.80491(18) 0.83768(16) 0.0837(7) Uani 1 1 d . . . . .
F3C F 0.9636(2) 0.76132(17) 0.68338(18) 0.0834(8) Uani 1 1 d . . . . .
F4C F 0.9185(3) 0.85803(15) 0.78199(18) 0.0822(7) Uani 1 1 d . . . . .
F5C F 0.8113(2) 0.70728(15) 0.73887(17) 0.0738(6) Uani 1 1 d . . . . .
F6C F 0.8039(2) 0.84028(15) 0.70504(16) 0.0733(6) Uani 1 1 d . . . . .
P1D P 0.78158(7) 0.63210(5) 0.39938(5) 0.0487(2) Uani 1 1 d . . . . .
F1D F 0.8119(4) 0.7088(3) 0.4386(5) 0.119(2) Uani 0.75 1 d . . P A 1
F2D F 0.7944(4) 0.6719(4) 0.3147(3) 0.107(2) Uani 0.75 1 d . . P A 1
F3D F 0.7448(5) 0.5541(4) 0.3670(4) 0.102(2) Uani 0.75 1 d . . P A 1
F4D F 0.7638(4) 0.5888(4) 0.4879(3) 0.0920(15) Uani 0.75 1 d . . P A 1
F1E F 0.8222(8) 0.7217(6) 0.3730(12) 0.083(4) Uani 0.25 1 d . . P A 2
F2E F 0.7731(10) 0.6416(10) 0.4883(6) 0.073(3) Uani 0.25 1 d . . P A 2
F3E F 0.7603(12) 0.5454(8) 0.4063(12) 0.088(6) Uani 0.25 1 d . . P A 2
F4E F 0.8031(9) 0.6227(9) 0.2965(7) 0.069(4) Uani 0.25 1 d . . P A 2
F5D F 0.65837(18) 0.67067(15) 0.41829(19) 0.0808(8) Uani 1 1 d . . . . .
F6D F 0.90550(17) 0.59435(15) 0.37969(14) 0.0676(6) Uani 1 1 d . . . . .
N1E N 0.1573(4) 0.4950(3) 0.3108(5) 0.145(3) Uani 1 1 d . . . . .
C2E C 0.1037(3) 0.4606(3) 0.3600(4) 0.0816(15) Uani 1 1 d . . . . .
C3E C 0.0356(4) 0.4170(3) 0.4185(3) 0.0717(11) Uani 1 1 d . . . . .
H3EA H -0.039418 0.441029 0.423921 0.086 Uiso 1 1 calc R U . . .
H3EB H 0.054036 0.419962 0.471920 0.086 Uiso 1 1 calc R U . . .
H3EC H 0.044712 0.359846 0.400451 0.086 Uiso 1 1 calc R U . . .
N1F N 0.2397(3) 0.5870(2) 0.7850(2) 0.0698(9) Uani 1 1 d . . . . .
C2F C 0.1596(3) 0.5635(2) 0.7908(2) 0.0603(9) Uani 1 1 d . . . . .
C3F C 0.0585(4) 0.5357(3) 0.7973(4) 0.0933(16) Uani 1 1 d . . . . .
H3FA H 0.006214 0.581295 0.787792 0.112 Uiso 1 1 calc R U . . .
H3FB H 0.033404 0.514307 0.852487 0.112 Uiso 1 1 calc R U . . .
H3FC H 0.066025 0.492488 0.755953 0.112 Uiso 1 1 calc R U . . .
N1G N 0.8746(7) 0.5960(4) 1.0214(5) 0.156(3) Uani 1 1 d . . . . .
C2G C 0.8174(6) 0.5999(4) 0.9798(5) 0.108(2) Uani 1 1 d . . . . .
C3G C 0.7482(5) 0.6030(4) 0.9226(4) 0.1007(18) Uani 1 1 d . . . . .
H3GA H 0.712462 0.658876 0.920904 0.121 Uiso 1 1 calc R U . . .
H3GB H 0.693908 0.566156 0.940860 0.121 Uiso 1 1 calc R U . . .
H3GC H 0.791633 0.586026 0.867526 0.121 Uiso 1 1 calc R U . . .
C1H C 0.0905(5) 0.0684(3) 0.8729(5) 0.0997(18) Uani 1 1 d . . . . .
C11H C 0.0542(8) 0.0160(6) 0.8209(6) 0.160(4) Uani 1 1 d . . . . .
H11C H 0.116461 -0.014595 0.783156 0.192 Uiso 1 1 calc R U . . .
H11D H 0.009952 0.048988 0.789064 0.192 Uiso 1 1 calc R U . . .
H11E H 0.011268 -0.022201 0.854904 0.192 Uiso 1 1 calc R U . . .
C2H C 0.1244(7) 0.0383(5) 0.9390(6) 0.138(3) Uani 1 1 d . . . . .
H2H H 0.128854 -0.018683 0.948552 0.166 Uiso 1 1 calc R U . . .
C3H C 0.1530(7) 0.0890(5) 0.9936(5) 0.123(2) Uani 1 1 d . . . . .
H3H H 0.178220 0.067596 1.039600 0.148 Uiso 1 1 calc R U . . .
C4H C 0.1435(4) 0.1710(4) 0.9786(4) 0.0935(16) Uani 1 1 d . . . . .
H4H H 0.160924 0.207149 1.015694 0.112 Uiso 1 1 calc R U . . .
C5H C 0.1098(4) 0.2018(3) 0.9122(3) 0.0793(13) Uani 1 1 d . . . . .
H5H H 0.104604 0.258862 0.902968 0.095 Uiso 1 1 calc R U . . .
C6H C 0.0834(4) 0.1515(3) 0.8588(3) 0.0814(13) Uani 1 1 d . . . . .
H6H H 0.060274 0.173139 0.812018 0.098 Uiso 1 1 calc R U . . .

loop_
_atom_site_aniso_label
_atom_site_aniso_U_11
_atom_site_aniso_U_22
_atom_site_aniso_U_33
_atom_site_aniso_U_23
_atom_site_aniso_U_13
_atom_site_aniso_U_12
Cu1 0.0345(2) 0.0355(2) 0.0359(2) -0.00004(15) -0.00556(16) -0.00405(16)
Cu2 0.0345(2) 0.0342(2) 0.0329(2) -0.00002(15) -0.00306(16) -0.00476(16)
N1A 0.0387(12) 0.0340(11) 0.0299(11) -0.0018(8) -0.0029(9) -0.0038(9)
C2A 0.0479(16) 0.0324(13) 0.0339(13) 0.0035(10) -0.0086(12) -0.0067(11)
C3A 0.0525(17) 0.0457(16) 0.0377(15) 0.0071(12) -0.0116(13) -0.0124(13)
C4A 0.068(2) 0.064(2) 0.0445(17) 0.0095(15) -0.0230(16) -0.0257(18)
C5A 0.088(3) 0.085(3) 0.0389(17) 0.0029(17) -0.0215(18) -0.030(2)
C6A 0.076(2) 0.074(2) 0.0324(15) -0.0032(14) -0.0076(15) -0.0226(19)
C7A 0.0582(19) 0.0446(16) 0.0343(14) 0.0000(12) -0.0062(13) -0.0073(14)
C8A 0.0523(18) 0.0549(18) 0.0341(14) -0.0026(12) 0.0036(13) -0.0045(14)
C9A 0.0422(16) 0.0527(18) 0.0393(15) -0.0026(12) -0.0015(12) -0.0048(13)
C10A 0.0362(14) 0.0389(14) 0.0347(14) -0.0020(11) -0.0019(11) -0.0023(11)
C11A 0.0354(14) 0.0476(16) 0.0381(15) -0.0019(12) -0.0052(12) -0.0049(12)
N12A 0.0365(12) 0.0340(11) 0.0326(11) -0.0021(8) -0.0057(9) -0.0019(9)
C13A 0.0353(13) 0.0423(15) 0.0313(13) -0.0022(11) -0.0037(10) -0.0049(11)
C14A 0.0494(16) 0.0383(15) 0.0345(14) 0.0001(11) -0.0085(12) -0.0086(12)
C15A 0.0501(16) 0.0357(14) 0.0347(14) 0.0022(11) -0.0082(12) -0.0062(12)
C16A 0.0354(13) 0.0419(15) 0.0308(13) -0.0014(10) -0.0035(10) -0.0053(11)
C17A 0.0475(16) 0.0351(14) 0.0333(13) -0.0012(10) -0.0076(12) -0.0061(12)
C18A 0.0493(16) 0.0359(14) 0.0329(13) 0.0012(10) -0.0091(12) -0.0048(12)
N19A 0.0367(12) 0.0373(12) 0.0302(11) 0.0007(9) -0.0041(9) -0.0054(9)
C20A 0.0351(14) 0.0429(15) 0.0357(14) 0.0008(11) -0.0039(11) -0.0059(11)
C21A 0.0415(15) 0.0365(14) 0.0351(13) 0.0021(10) -0.0085(11) -0.0049(11)
N22A 0.0417(12) 0.0335(11) 0.0314(11) 0.0011(8) -0.0089(9) -0.0037(9)
C23A 0.0480(16) 0.0376(14) 0.0323(13) 0.0022(10) -0.0082(12) -0.0043(12)
C24A 0.0467(17) 0.0518(17) 0.0401(15) -0.0001(12) -0.0068(13) -0.0052(13)
C25A 0.0481(18) 0.071(2) 0.0392(16) -0.0044(14) 0.0008(13) -0.0066(16)
C26A 0.062(2) 0.064(2) 0.0352(15) -0.0068(14) -0.0055(14) -0.0058(16)
C27A 0.060(2) 0.0525(18) 0.0364(15) -0.0012(12) -0.0147(14) -0.0095(15)
C28A 0.0532(17) 0.0393(15) 0.0380(14) 0.0024(11) -0.0126(13) -0.0056(13)
C29A 0.0468(17) 0.0515(17) 0.0441(16) 0.0010(13) -0.0163(13) -0.0096(13)
C30A 0.0376(15) 0.0542(18) 0.0409(15) 0.0022(12) -0.0085(12) -0.0075(13)
N1B 0.0440(13) 0.0314(11) 0.0317(11) 0.0013(8) -0.0071(9) -0.0093(9)
C2B 0.0504(16) 0.0333(14) 0.0337(13) -0.0001(10) -0.0130(12) -0.0060(12)
C3B 0.0541(18) 0.0366(15) 0.0461(16) -0.0017(12) -0.0146(13) -0.0056(13)
C4B 0.063(2) 0.0422(17) 0.060(2) -0.0055(14) -0.0245(17) 0.0045(15)
C5B 0.085(3) 0.0317(15) 0.0582(19) 0.0016(13) -0.0331(18) -0.0042(15)
C6B 0.077(2) 0.0362(16) 0.0472(17) 0.0064(12) -0.0238(16) -0.0171(15)
C7B 0.0613(19) 0.0380(15) 0.0373(14) 0.0034(11) -0.0173(13) -0.0140(13)
C8B 0.0559(18) 0.0453(17) 0.0417(15) 0.0095(12) -0.0106(14) -0.0188(14)
C9B 0.0459(16) 0.0475(17) 0.0397(15) 0.0052(12) -0.0069(12) -0.0134(13)
C10B 0.0398(14) 0.0404(15) 0.0316(13) 0.0025(10) -0.0068(11) -0.0087(11)
C11B 0.0318(13) 0.0428(15) 0.0361(13) 0.0010(11) -0.0048(11) -0.0042(11)
N12B 0.0342(11) 0.0323(11) 0.0326(11) 0.0013(8) -0.0062(9) -0.0018(9)
C13B 0.0363(14) 0.0301(13) 0.0392(14) 0.0000(10) -0.0046(11) 0.0001(11)
C14B 0.0507(16) 0.0332(14) 0.0388(14) 0.0022(11) -0.0106(12) -0.0035(12)
C15B 0.0550(17) 0.0313(14) 0.0411(15) -0.0010(11) -0.0140(13) -0.0018(12)
C16B 0.0368(14) 0.0325(14) 0.0447(15) 0.0017(11) -0.0075(12) -0.0003(11)
C17B 0.0517(17) 0.0353(14) 0.0354(14) 0.0013(11) -0.0083(12) -0.0010(12)
C18B 0.0517(17) 0.0348(14) 0.0356(14) 0.0001(11) -0.0077(12) -0.0051(12)
N19B 0.0374(12) 0.0334(12) 0.0389(12) -0.0002(9) -0.0066(9) -0.0021(9)
C20B 0.0358(14) 0.0390(15) 0.0440(15) -0.0007(11) -0.0067(12) 0.0008(11)
C21B 0.0389(14) 0.0373(14) 0.0371(14) 0.0003(11) -0.0065(11) -0.0068(11)
N22B 0.0376(12) 0.0343(12) 0.0323(11) 0.0010(8) -0.0060(9) -0.0044(9)
C23B 0.0417(14) 0.0340(13) 0.0284(12) -0.0010(10) -0.0070(10) -0.0043(11)
C24B 0.0420(15) 0.0413(15) 0.0324(13) 0.0007(11) -0.0044(11) -0.0035(12)
C25B 0.0464(16) 0.0396(15) 0.0417(15) 0.0007(12) -0.0076(12) -0.0004(12)
C26B 0.0580(18) 0.0337(14) 0.0430(15) 0.0023(11) -0.0115(13) -0.0059(13)
C27B 0.0513(17) 0.0370(15) 0.0400(14) 0.0019(11) -0.0082(13) -0.0125(13)
C28B 0.0447(15) 0.0373(14) 0.0318(13) 0.0001(10) -0.0081(11) -0.0083(12)
C29B 0.0432(16) 0.0408(15) 0.0460(16) 0.0022(12) -0.0072(12) -0.0132(12)
C30B 0.0392(15) 0.0423(16) 0.0488(16) 0.0016(12) -0.0083(12) -0.0053(12)
P1C 0.0459(4) 0.0454(4) 0.0580(5) -0.0010(4) -0.0154(4) -0.0011(3)
F1C 0.0906(19) 0.0742(16) 0.114(2) 0.0219(15) -0.0555(17) -0.0042(14)
F2C 0.0801(17) 0.0926(18) 0.0659(14) -0.0028(12) -0.0016(12) 0.0054(14)
F3C 0.0598(14) 0.0909(18) 0.0895(18) -0.0237(14) 0.0017(12) -0.0074(12)
F4C 0.107(2) 0.0620(14) 0.0886(17) -0.0002(12) -0.0376(15) -0.0261(14)
F5C 0.0727(15) 0.0668(14) 0.0875(17) -0.0054(12) -0.0238(12) -0.0205(11)
F6C 0.0739(15) 0.0724(15) 0.0758(15) 0.0109(11) -0.0288(12) 0.0013(12)
P1D 0.0450(4) 0.0467(5) 0.0486(4) 0.0008(3) -0.0049(3) 0.0034(3)
F1D 0.091(3) 0.087(3) 0.174(5) -0.058(4) -0.013(4) -0.018(3)
F2D 0.056(2) 0.167(6) 0.078(3) 0.062(3) 0.000(2) 0.013(4)
F3D 0.083(3) 0.081(4) 0.142(5) -0.047(4) -0.033(3) 0.003(3)
F4D 0.064(2) 0.137(4) 0.066(3) 0.038(3) -0.0050(17) -0.005(3)
F1E 0.040(5) 0.041(5) 0.165(13) 0.000(7) -0.015(7) -0.011(4)
F2E 0.058(6) 0.114(10) 0.036(5) -0.011(6) 0.003(4) -0.001(7)
F3E 0.054(6) 0.042(5) 0.168(19) 0.040(9) -0.024(8) -0.016(4)
F4E 0.040(5) 0.110(10) 0.048(5) -0.021(6) -0.012(4) 0.023(6)
F5D 0.0476(12) 0.0648(14) 0.116(2) 0.0182(13) -0.0017(12) 0.0086(10)
F6D 0.0488(11) 0.0818(15) 0.0619(12) 0.0080(11) -0.0046(9) 0.0114(10)
N1E 0.054(2) 0.070(3) 0.285(9) 0.065(4) 0.001(4) 0.002(2)
C2E 0.044(2) 0.048(2) 0.152(5) 0.004(2) -0.023(2) -0.0002(17)
C3E 0.072(3) 0.062(2) 0.082(3) -0.011(2) -0.023(2) -0.004(2)
N1F 0.064(2) 0.080(2) 0.063(2) -0.0058(16) -0.0142(16) -0.0045(18)
C2F 0.065(2) 0.062(2) 0.0495(19) -0.0044(15) -0.0068(17) -0.0032(18)
C3F 0.078(3) 0.072(3) 0.122(4) -0.024(3) -0.001(3) -0.016(2)
N1G 0.204(7) 0.103(4) 0.224(8) 0.036(4) -0.159(7) -0.048(4)
C2G 0.114(5) 0.075(3) 0.159(6) 0.032(4) -0.072(5) -0.030(3)
C3G 0.087(4) 0.104(4) 0.126(5) 0.045(4) -0.045(3) -0.032(3)
C1H 0.091(4) 0.069(3) 0.129(5) -0.012(3) -0.005(3) -0.011(3)
C11H 0.187(10) 0.129(7) 0.160(8) -0.031(6) -0.021(7) -0.041(6)
C2H 0.153(7) 0.082(4) 0.182(8) 0.059(5) -0.042(6) -0.026(4)
C3H 0.128(6) 0.120(6) 0.113(5) 0.043(4) -0.014(4) -0.014(5)
C4H 0.075(3) 0.099(4) 0.087(3) 0.006(3) 0.015(3) -0.005(3)
C5H 0.059(2) 0.068(3) 0.094(3) 0.000(2) 0.012(2) -0.002(2)
C6H 0.057(2) 0.072(3) 0.099(3) 0.009(2) 0.007(2) 0.004(2)

loop_
_atom_type_symbol
_atom_type_description
_atom_type_scat_dispersion_real
_atom_type_scat_dispersion_imag
_atom_type_scat_source
C C 0.0181 0.0091 'International Tables Vol C Tables 4.2.6.8 and 6.1.1.4'
H H 0.0000 0.0000 'International Tables Vol C Tables 4.2.6.8 and 6.1.1.4'
Cu Cu -1.9646 0.5888 'International Tables Vol C Tables 4.2.6.8 and 6.1.1.4'
F F 0.0727 0.0534 'International Tables Vol C Tables 4.2.6.8 and 6.1.1.4'
N N 0.0311 0.0180 'International Tables Vol C Tables 4.2.6.8 and 6.1.1.4'
P P 0.2955 0.4335 'International Tables Vol C Tables 4.2.6.8 and 6.1.1.4'

loop_
_geom_angle_atom_site_label_1
_geom_angle_atom_site_label_2
_geom_angle_atom_site_label_3
_geom_angle
_geom_angle_site_symmetry_1
_geom_angle_site_symmetry_3
_geom_angle_publ_flag
N19A Cu1 N19B 135.61(10) . 2_666 ?
N19A Cu1 N22B 124.95(9) . 2_666 ?
N19B Cu1 N22B 81.53(10) 2_666 2_666 ?
N19A Cu1 N22A 81.25(9) . . ?
N19B Cu1 N22A 119.53(9) 2_666 . ?
N22B Cu1 N22A 118.72(9) 2_666 . ?
N12A Cu2 N12B 124.46(9) . . ?
N12A Cu2 N1B 124.35(10) . . ?
N12B Cu2 N1B 81.91(10) . . ?
N12A Cu2 N1A 80.96(9) . . ?
N12B Cu2 N1A 125.11(9) . . ?
N1B Cu2 N1A 126.32(9) . . ?
C10A N1A C2A 119.3(2) . . ?
C10A N1A Cu2 112.47(18) . . ?
C2A N1A Cu2 128.2(2) . . ?
N1A C2A C3A 119.2(3) . . ?
N1A C2A C7A 120.6(3) . . ?
C3A C2A C7A 120.2(3) . . ?
C4A C3A C2A 119.5(3) . . ?
C4A C3A H3A 120.2 . . ?
C2A C3A H3A 120.2 . . ?
C3A C4A C5A 120.9(4) . . ?
C3A C4A H4A 119.6 . . ?
C5A C4A H4A 119.6 . . ?
C6A C5A C4A 121.0(3) . . ?
C6A C5A H5A 119.5 . . ?
C4A C5A H5A 119.5 . . ?
C5A C6A C7A 120.2(3) . . ?
C5A C6A H6A 119.9 . . ?
C7A C6A H6A 119.9 . . ?
C8A C7A C6A 123.7(3) . . ?
C8A C7A C2A 118.2(3) . . ?
C6A C7A C2A 118.0(3) . . ?
C9A C8A C7A 120.2(3) . . ?
C9A C8A H8A 119.9 . . ?
C7A C8A H8A 119.9 . . ?
C8A C9A C10A 118.8(3) . . ?
C8A C9A H9A 120.6 . . ?
C10A C9A H9A 120.6 . . ?
N1A C10A C9A 122.9(3) . . ?
N1A C10A C11A 114.4(2) . . ?
C9A C10A C11A 122.7(3) . . ?
N12A C11A C10A 117.6(3) . . ?
N12A C11A H11A 121.2 . . ?
C10A C11A H11A 121.2 . . ?
C11A N12A C13A 121.1(2) . . ?
C11A N12A Cu2 114.4(2) . . ?
C13A N12A Cu2 124.46(17) . . ?
N12A C13A C14A 111.2(2) . . ?
N12A C13A C18A 114.3(2) . . ?
C14A C13A C18A 110.3(2) . . ?
N12A C13A H13A 106.9 . . ?
C14A C13A H13A 106.9 . . ?
C18A C13A H13A 106.9 . . ?
C13A C14A C15A 110.3(2) . . ?
C13A C14A H14A 109.6 . . ?
C15A C14A H14A 109.6 . . ?
C13A C14A H14B 109.6 . . ?
C15A C14A H14B 109.6 . . ?
H14A C14A H14B 108.1 . . ?
C16A C15A C14A 111.2(2) . . ?
C16A C15A H15A 109.4 . . ?
C14A C15A H15A 109.4 . . ?
C16A C15A H15B 109.4 . . ?
C14A C15A H15B 109.4 . . ?
H15A C15A H15B 108.0 . . ?
N19A C16A C17A 108.2(2) . . ?
N19A C16A C15A 108.7(2) . . ?
C17A C16A C15A 111.1(2) . . ?
N19A C16A H16A 109.6 . . ?
C17A C16A H16A 109.6 . . ?
C15A C16A H16A 109.6 . . ?
C16A C17A C18A 111.8(2) . . ?
C16A C17A H17A 109.3 . . ?
C18A C17A H17A 109.3 . . ?
C16A C17A H17B 109.3 . . ?
C18A C17A H17B 109.3 . . ?
H17A C17A H17B 107.9 . . ?
C13A C18A C17A 109.1(2) . . ?
C13A C18A H18A 109.9 . . ?
C17A C18A H18A 109.9 . . ?
C13A C18A H18B 109.9 . . ?
C17A C18A H18B 109.9 . . ?
H18A C18A H18B 108.3 . . ?
C20A N19A C16A 119.3(2) . . ?
C20A N19A Cu1 113.63(19) . . ?
C16A N19A Cu1 127.08(18) . . ?
N19A C20A C21A 118.4(3) . . ?
N19A C20A H20A 120.8 . . ?
C21A C20A H20A 120.8 . . ?
N22A C21A C30A 123.6(3) . . ?
N22A C21A C20A 115.0(3) . . ?
C30A C21A C20A 121.4(3) . . ?
C21A N22A C23A 118.6(3) . . ?
C21A N22A Cu1 111.65(18) . . ?
C23A N22A Cu1 129.5(2) . . ?
N22A C23A C24A 119.5(3) . . ?
N22A C23A C28A 120.9(3) . . ?
C24A C23A C28A 119.5(3) . . ?
C25A C24A C23A 120.0(3) . . ?
C25A C24A H24A 120.0 . . ?
C23A C24A H24A 120.0 . . ?
C24A C25A C26A 120.8(3) . . ?
C24A C25A H25A 119.6 . . ?
C26A C25A H25A 119.6 . . ?
C27A C26A C25A 120.1(3) . . ?
C27A C26A H26A 120.0 . . ?
C25A C26A H26A 120.0 . . ?
C26A C27A C28A 121.0(3) . . ?
C26A C27A H27A 119.5 . . ?
C28A C27A H27A 119.5 . . ?
C29A C28A C27A 123.2(3) . . ?
C29A C28A C23A 118.2(3) . . ?
C27A C28A C23A 118.5(3) . . ?
C30A C29A C28A 119.9(3) . . ?
C30A C29A H29A 120.1 . . ?
C28A C29A H29A 120.1 . . ?
C29A C30A C21A 118.8(3) . . ?
C29A C30A H30A 120.6 . . ?
C21A C30A H30A 120.6 . . ?
C10B N1B C2B 118.3(2) . . ?
C10B N1B Cu2 111.58(18) . . ?
C2B N1B Cu2 130.1(2) . . ?
N1B C2B C3B 119.1(3) . . ?
N1B C2B C7B 121.3(3) . . ?
C3B C2B C7B 119.6(3) . . ?
C4B C3B C2B 120.3(3) . . ?
C4B C3B H3B 119.9 . . ?
C2B C3B H3B 119.9 . . ?
C3B C4B C5B 120.4(3) . . ?
C3B C4B H4B 119.8 . . ?
C5B C4B H4B 119.8 . . ?
C6B C5B C4B 120.7(3) . . ?
C6B C5B H5B 119.6 . . ?
C4B C5B H5B 119.6 . . ?
C5B C6B C7B 120.8(3) . . ?
C5B C6B H6B 119.6 . . ?
C7B C6B H6B 119.6 . . ?
C8B C7B C2B 118.2(3) . . ?
C8B C7B C6B 123.7(3) . . ?
C2B C7B C6B 118.1(3) . . ?
C9B C8B C7B 119.9(3) . . ?
C9B C8B H8B 120.1 . . ?
C7B C8B H8B 120.1 . . ?
C8B C9B C10B 118.8(3) . . ?
C8B C9B H9B 120.6 . . ?
C10B C9B H9B 120.6 . . ?
N1B C10B C9B 123.4(3) . . ?
N1B C10B C11B 115.3(2) . . ?
C9B C10B C11B 121.3(3) . . ?
N12B C11B C10B 117.6(2) . . ?
N12B C11B H11B 121.2 . . ?
C10B C11B H11B 121.2 . . ?
C11B N12B C13B 119.2(2) . . ?
C11B N12B Cu2 113.47(19) . . ?
C13B N12B Cu2 127.29(18) . . ?
N12B C13B C14B 107.8(2) . . ?
N12B C13B C18B 108.7(2) . . ?
C14B C13B C18B 110.6(2) . . ?
N12B C13B H13B 109.9 . . ?
C14B C13B H13B 109.9 . . ?
C18B C13B H13B 109.9 . . ?
C13B C14B C15B 110.3(2) . . ?
C13B C14B H14C 109.6 . . ?
C15B C14B H14C 109.6 . . ?
C13B C14B H14D 109.6 . . ?
C15B C14B H14D 109.6 . . ?
H14C C14B H14D 108.1 . . ?
C16B C15B C14B 109.8(2) . . ?
C16B C15B H15C 109.7 . . ?
C14B C15B H15C 109.7 . . ?
C16B C15B H15D 109.7 . . ?
C14B C15B H15D 109.7 . . ?
H15C C15B H15D 108.2 . . ?
N19B C16B C15B 110.0(2) . . ?
N19B C16B C17B 109.2(2) . . ?
C15B C16B C17B 110.4(2) . . ?
N19B C16B H16B 109.1 . . ?
C15B C16B H16B 109.1 . . ?
C17B C16B H16B 109.1 . . ?
C16B C17B C18B 110.7(2) . . ?
C16B C17B H17C 109.5 . . ?
C18B C17B H17C 109.5 . . ?
C16B C17B H17D 109.5 . . ?
C18B C17B H17D 109.5 . . ?
H17C C17B H17D 108.1 . . ?
C17B C18B C13B 111.1(2) . . ?
C17B C18B H18C 109.4 . . ?
C13B C18B H18C 109.4 . . ?
C17B C18B H18D 109.4 . . ?
C13B C18B H18D 109.4 . . ?
H18C C18B H18D 108.0 . . ?
C20B N19B C16B 117.2(2) . . ?
C20B N19B Cu1 113.2(2) . 2_666 ?
C16B N19B Cu1 129.46(19) . 2_666 ?
N19B C20B C21B 118.5(3) . . ?
N19B C20B H20B 120.7 . . ?
C21B C20B H20B 120.7 . . ?
N22B C21B C30B 123.1(3) . . ?
N22B C21B C20B 115.3(3) . . ?
C30B C21B C20B 121.5(3) . . ?
C21B N22B C23B 118.7(2) . . ?
C21B N22B Cu1 111.23(18) . 2_666 ?
C23B N22B Cu1 129.77(19) . 2_666 ?
N22B C23B C24B 119.3(3) . . ?
N22B C23B C28B 121.1(3) . . ?
C24B C23B C28B 119.6(3) . . ?
C25B C24B C23B 120.2(3) . . ?
C25B C24B H24B 119.9 . . ?
C23B C24B H24B 119.9 . . ?
C24B C25B C26B 120.5(3) . . ?
C24B C25B H25B 119.7 . . ?
C26B C25B H25B 119.7 . . ?
C27B C26B C25B 120.5(3) . . ?
C27B C26B H26B 119.7 . . ?
C25B C26B H26B 119.7 . . ?
C26B C27B C28B 120.5(3) . . ?
C26B C27B H27B 119.7 . . ?
C28B C27B H27B 119.7 . . ?
C29B C28B C27B 122.9(3) . . ?
C29B C28B C23B 118.4(3) . . ?
C27B C28B C23B 118.7(3) . . ?
C30B C29B C28B 119.5(3) . . ?
C30B C29B H29B 120.2 . . ?
C28B C29B H29B 120.2 . . ?
C29B C30B C21B 119.1(3) . . ?
C29B C30B H30B 120.4 . . ?
C21B C30B H30B 120.4 . . ?
F6C P1C F4C 89.24(15) . . ?
F6C P1C F5C 90.68(15) . . ?
F4C P1C F5C 179.55(17) . . ?
F6C P1C F1C 178.38(16) . . ?
F4C P1C F1C 89.33(16) . . ?
F5C P1C F1C 90.76(15) . . ?
F6C P1C F2C 89.68(15) . . ?
F4C P1C F2C 90.65(16) . . ?
F5C P1C F2C 89.79(16) . . ?
F1C P1C F2C 89.58(17) . . ?
F6C P1C F3C 89.82(16) . . ?
F4C P1C F3C 89.21(16) . . ?
F5C P1C F3C 90.35(14) . . ?
F1C P1C F3C 90.91(17) . . ?
F2C P1C F3C 179.49(18) . . ?
F2E P1D F3E 93.6(9) . . ?
F2D P1D F1D 92.2(4) . . ?
F2D P1D F3D 91.7(4) . . ?
F1D P1D F3D 175.3(4) . . ?
F2E P1D F5D 86.5(5) . . ?
F3E P1D F5D 95.6(6) . . ?
F2D P1D F5D 87.1(2) . . ?
F1D P1D F5D 91.1(2) . . ?
F3D P1D F5D 86.5(2) . . ?
F2E P1D F6D 93.9(5) . . ?
F3E P1D F6D 85.0(6) . . ?
F2D P1D F6D 92.30(19) . . ?
F1D P1D F6D 88.6(2) . . ?
F3D P1D F6D 93.9(2) . . ?
F5D P1D F6D 179.29(15) . . ?
F2D P1D F4D 177.7(3) . . ?
F1D P1D F4D 89.6(4) . . ?
F3D P1D F4D 86.5(3) . . ?
F5D P1D F4D 91.4(2) . . ?
F6D P1D F4D 89.28(19) . . ?
F2E P1D F1E 96.2(9) . . ?
F3E P1D F1E 168.0(10) . . ?
F5D P1D F1E 91.9(4) . . ?
F6D P1D F1E 87.5(4) . . ?
F2E P1D F4E 174.7(7) . . ?
F3E P1D F4E 88.7(9) . . ?
F5D P1D F4E 98.0(4) . . ?
F6D P1D F4E 81.6(4) . . ?
F1E P1D F4E 81.0(8) . . ?
N1E C2E C3E 177.9(7) . . ?
C2E C3E H3EA 109.5 . . ?
C2E C3E H3EB 109.5 . . ?
H3EA C3E H3EB 109.5 . . ?
C2E C3E H3EC 109.5 . . ?
H3EA C3E H3EC 109.5 . . ?
H3EB C3E H3EC 109.5 . . ?
N1F C2F C3F 178.7(5) . . ?
C2F C3F H3FA 109.5 . . ?
C2F C3F H3FB 109.5 . . ?
H3FA C3F H3FB 109.5 . . ?
C2F C3F H3FC 109.5 . . ?
H3FA C3F H3FC 109.5 . . ?
H3FB C3F H3FC 109.5 . . ?
N1G C2G C3G 176.9(10) . . ?
C2G C3G H3GA 109.5 . . ?
C2G C3G H3GB 109.5 . . ?
H3GA C3G H3GB 109.5 . . ?
C2G C3G H3GC 109.5 . . ?
H3GA C3G H3GC 109.5 . . ?
H3GB C3G H3GC 109.5 . . ?
C2H C1H C6H 119.7(7) . . ?
C2H C1H C11H 120.4(7) . . ?
C6H C1H C11H 119.8(8) . . ?
C1H C11H H11C 109.5 . . ?
C1H C11H H11D 109.5 . . ?
H11C C11H H11D 109.5 . . ?
C1H C11H H11E 109.5 . . ?
H11C C11H H11E 109.5 . . ?
H11D C11H H11E 109.5 . . ?
C1H C2H C3H 121.4(7) . . ?
C1H C2H H2H 119.3 . . ?
C3H C2H H2H 119.3 . . ?
C4H C3H C2H 117.5(7) . . ?
C4H C3H H3H 121.2 . . ?
C2H C3H H3H 121.2 . . ?
C5H C4H C3H 121.5(7) . . ?
C5H C4H H4H 119.2 . . ?
C3H C4H H4H 119.2 . . ?
C4H C5H C6H 120.4(5) . . ?
C4H C5H H5H 119.8 . . ?
C6H C5H H5H 119.8 . . ?
C5H C6H C1H 119.5(6) . . ?
C5H C6H H6H 120.2 . . ?
C1H C6H H6H 120.2 . . ?

loop_
_geom_bond_atom_site_label_1
_geom_bond_atom_site_label_2
_geom_bond_distance
_geom_bond_site_symmetry_2
_geom_bond_publ_flag
Cu1 N19A 2.002(2) . ?
Cu1 N19B 2.007(2) 2_666 ?
Cu1 N22B 2.051(2) 2_666 ?
Cu1 N22A 2.055(2) . ?
Cu2 N12A 1.994(2) . ?
Cu2 N12B 1.993(2) . ?
Cu2 N1B 2.023(2) . ?
Cu2 N1A 2.025(2) . ?
N1A C10A 1.332(4) . ?
N1A C2A 1.370(4) . ?
C2A C3A 1.410(5) . ?
C2A C7A 1.426(4) . ?
C3A C4A 1.364(5) . ?
C3A H3A 0.9500 . ?
C4A C5A 1.402(6) . ?
C4A H4A 0.9500 . ?
C5A C6A 1.364(6) . ?
C5A H5A 0.9500 . ?
C6A C7A 1.420(5) . ?
C6A H6A 0.9500 . ?
C7A C8A 1.405(5) . ?
C8A C9A 1.363(5) . ?
C8A H8A 0.9500 . ?
C9A C10A 1.409(4) . ?
C9A H9A 0.9500 . ?
C10A C11A 1.470(4) . ?
C11A N12A 1.266(4) . ?
C11A H11A 0.9500 . ?
N12A C13A 1.475(3) . ?
C13A C14A 1.519(4) . ?
C13A C18A 1.520(4) . ?
C13A H13A 1.0000 . ?
C14A C15A 1.532(4) . ?
C14A H14A 0.9900 . ?
C14A H14B 0.9900 . ?
C15A C16A 1.529(4) . ?
C15A H15A 0.9900 . ?
C15A H15B 0.9900 . ?
C16A N19A 1.470(3) . ?
C16A C17A 1.527(4) . ?
C16A H16A 1.0000 . ?
C17A C18A 1.528(4) . ?
C17A H17A 0.9900 . ?
C17A H17B 0.9900 . ?
C18A H18A 0.9900 . ?
C18A H18B 0.9900 . ?
N19A C20A 1.273(4) . ?
C20A C21A 1.475(4) . ?
C20A H20A 0.9500 . ?
C21A N22A 1.326(4) . ?
C21A C30A 1.403(4) . ?
N22A C23A 1.373(4) . ?
C23A C24A 1.402(4) . ?
C23A C28A 1.423(4) . ?
C24A C25A 1.366(5) . ?
C24A H24A 0.9500 . ?
C25A C26A 1.414(5) . ?
C25A H25A 0.9500 . ?
C26A C27A 1.348(5) . ?
C26A H26A 0.9500 . ?
C27A C28A 1.416(4) . ?
C27A H27A 0.9500 . ?
C28A C29A 1.405(5) . ?
C29A C30A 1.365(4) . ?
C29A H29A 0.9500 . ?
C30A H30A 0.9500 . ?
N1B C10B 1.330(4) . ?
N1B C2B 1.373(4) . ?
C2B C3B 1.406(5) . ?
C2B C7B 1.423(4) . ?
C3B C4B 1.368(5) . ?
C3B H3B 0.9500 . ?
C4B C5B 1.412(6) . ?
C4B H4B 0.9500 . ?
C5B C6B 1.345(6) . ?
C5B H5B 0.9500 . ?
C6B C7B 1.429(4) . ?
C6B H6B 0.9500 . ?
C7B C8B 1.401(5) . ?
C8B C9B 1.367(5) . ?
C8B H8B 0.9500 . ?
C9B C10B 1.406(4) . ?
C9B H9B 0.9500 . ?
C10B C11B 1.473(4) . ?
C11B N12B 1.274(4) . ?
C11B H11B 0.9500 . ?
N12B C13B 1.472(3) . ?
C13B C14B 1.526(4) . ?
C13B C18B 1.531(4) . ?
C13B H13B 1.0000 . ?
C14B C15B 1.533(4) . ?
C14B H14C 0.9900 . ?
C14B H14D 0.9900 . ?
C15B C16B 1.522(4) . ?
C15B H15C 0.9900 . ?
C15B H15D 0.9900 . ?
C16B N19B 1.483(4) . ?
C16B C17B 1.522(4) . ?
C16B H16B 1.0000 . ?
C17B C18B 1.531(4) . ?
C17B H17C 0.9900 . ?
C17B H17D 0.9900 . ?
C18B H18C 0.9900 . ?
C18B H18D 0.9900 . ?
N19B C20B 1.274(4) . ?
C20B C21B 1.470(4) . ?
C20B H20B 0.9500 . ?
C21B N22B 1.332(4) . ?
C21B C30B 1.405(4) . ?
N22B C23B 1.366(4) . ?
C23B C24B 1.418(4) . ?
C23B C28B 1.422(4) . ?
C24B C25B 1.366(4) . ?
C24B H24B 0.9500 . ?
C25B C26B 1.418(5) . ?
C25B H25B 0.9500 . ?
C26B C27B 1.365(5) . ?
C26B H26B 0.9500 . ?
C27B C28B 1.421(4) . ?
C27B H27B 0.9500 . ?
C28B C29B 1.405(4) . ?
C29B C30B 1.366(4) . ?
C29B H29B 0.9500 . ?
C30B H30B 0.9500 . ?
P1C F6C 1.584(2) . ?
P1C F4C 1.585(3) . ?
P1C F5C 1.589(2) . ?
P1C F1C 1.591(3) . ?
P1C F2C 1.591(3) . ?
P1C F3C 1.593(3) . ?
P1D F2E 1.473(11) . ?
P1D F3E 1.492(13) . ?
P1D F2D 1.533(4) . ?
P1D F1D 1.570(5) . ?
P1D F3D 1.576(6) . ?
P1D F5D 1.592(2) . ?
P1D F6D 1.596(2) . ?
P1D F4D 1.614(4) . ?
P1D F1E 1.655(10) . ?
P1D F4E 1.680(11) . ?
N1E C2E 1.139(7) . ?
C2E C3E 1.409(7) . ?
C3E H3EA 0.9800 . ?
C3E H3EB 0.9800 . ?
C3E H3EC 0.9800 . ?
N1F C2F 1.135(6) . ?
C2F C3F 1.419(7) . ?
C3F H3FA 0.9800 . ?
C3F H3FB 0.9800 . ?
C3F H3FC 0.9800 . ?
N1G C2G 1.123(8) . ?
C2G C3G 1.451(8) . ?
C3G H3GA 0.9800 . ?
C3G H3GB 0.9800 . ?
C3G H3GC 0.9800 . ?
C1H C2H 1.347(11) . ?
C1H C6H 1.385(7) . ?
C1H C11H 1.430(10) . ?
C11H H11C 0.9800 . ?
C11H H11D 0.9800 . ?
C11H H11E 0.9800 . ?
C2H C3H 1.391(12) . ?
C2H H2H 0.9500 . ?
C3H C4H 1.369(9) . ?
C3H H3H 0.9500 . ?
C4H C5H 1.354(8) . ?
C4H H4H 0.9500 . ?
C5H C6H 1.359(8) . ?
C5H H5H 0.9500 . ?
C6H H6H 0.9500 . ?

loop_
_geom_torsion_atom_site_label_1
_geom_torsion_atom_site_label_2
_geom_torsion_atom_site_label_3
_geom_torsion_atom_site_label_4
_geom_torsion
_geom_torsion_site_symmetry_1
_geom_torsion_site_symmetry_2
_geom_torsion_site_symmetry_3
_geom_torsion_site_symmetry_4
_geom_torsion_publ_flag
C10A N1A C2A C3A 177.2(3) . . . . ?
Cu2 N1A C2A C3A -5.7(4) . . . . ?
C10A N1A C2A C7A -2.4(4) . . . . ?
Cu2 N1A C2A C7A 174.7(2) . . . . ?
N1A C2A C3A C4A 177.8(3) . . . . ?
C7A C2A C3A C4A -2.6(5) . . . . ?
C2A C3A C4A C5A 0.4(5) . . . . ?
C3A C4A C5A C6A 1.6(6) . . . . ?
C4A C5A C6A C7A -1.5(7) . . . . ?
C5A C6A C7A C8A 179.9(4) . . . . ?
C5A C6A C7A C2A -0.6(6) . . . . ?
N1A C2A C7A C8A 1.8(4) . . . . ?
C3A C2A C7A C8A -177.8(3) . . . . ?
N1A C2A C7A C6A -177.7(3) . . . . ?
C3A C2A C7A C6A 2.6(5) . . . . ?
C6A C7A C8A C9A 179.3(3) . . . . ?
C2A C7A C8A C9A -0.3(5) . . . . ?
C7A C8A C9A C10A -0.7(5) . . . . ?
C2A N1A C10A C9A 1.5(4) . . . . ?
Cu2 N1A C10A C9A -176.1(2) . . . . ?
C2A N1A C10A C11A -178.4(2) . . . . ?
Cu2 N1A C10A C11A 4.1(3) . . . . ?
C8A C9A C10A N1A 0.1(5) . . . . ?
C8A C9A C10A C11A 180.0(3) . . . . ?
N1A C10A C11A N12A -2.6(4) . . . . ?
C9A C10A C11A N12A 177.5(3) . . . . ?
C10A C11A N12A C13A 178.5(2) . . . . ?
C10A C11A N12A Cu2 -0.3(3) . . . . ?
C11A N12A C13A C14A 76.7(3) . . . . ?
Cu2 N12A C13A C14A -104.6(2) . . . . ?
C11A N12A C13A C18A -49.0(4) . . . . ?
Cu2 N12A C13A C18A 129.6(2) . . . . ?
N12A C13A C14A C15A 172.2(2) . . . . ?
C18A C13A C14A C15A -59.9(3) . . . . ?
C13A C14A C15A C16A 56.0(3) . . . . ?
C14A C15A C16A N19A -172.0(2) . . . . ?
C14A C15A C16A C17A -53.1(3) . . . . ?
N19A C16A C17A C18A 173.7(2) . . . . ?
C15A C16A C17A C18A 54.5(3) . . . . ?
N12A C13A C18A C17A -173.6(2) . . . . ?
C14A C13A C18A C17A 60.2(3) . . . . ?
C16A C17A C18A C13A -57.7(3) . . . . ?
C17A C16A N19A C20A 118.1(3) . . . . ?
C15A C16A N19A C20A -121.2(3) . . . . ?
C17A C16A N19A Cu1 -60.6(3) . . . . ?
C15A C16A N19A Cu1 60.1(3) . . . . ?
C16A N19A C20A C21A -178.9(2) . . . . ?
Cu1 N19A C20A C21A -0.1(3) . . . . ?
N19A C20A C21A N22A -2.2(4) . . . . ?
N19A C20A C21A C30A 176.1(3) . . . . ?
C30A C21A N22A C23A -0.4(4) . . . . ?
C20A C21A N22A C23A 177.9(2) . . . . ?
C30A C21A N22A Cu1 -175.0(2) . . . . ?
C20A C21A N22A Cu1 3.2(3) . . . . ?
C21A N22A C23A C24A -179.9(3) . . . . ?
Cu1 N22A C23A C24A -6.3(4) . . . . ?
C21A N22A C23A C28A -0.3(4) . . . . ?
Cu1 N22A C23A C28A 173.3(2) . . . . ?
N22A C23A C24A C25A 179.6(3) . . . . ?
C28A C23A C24A C25A 0.0(5) . . . . ?
C23A C24A C25A C26A 0.8(6) . . . . ?
C24A C25A C26A C27A -1.0(6) . . . . ?
C25A C26A C27A C28A 0.5(6) . . . . ?
C26A C27A C28A C29A 179.1(3) . . . . ?
C26A C27A C28A C23A 0.2(5) . . . . ?
N22A C23A C28A C29A 1.0(4) . . . . ?
C24A C23A C28A C29A -179.4(3) . . . . ?
N22A C23A C28A C27A 180.0(3) . . . . ?
C24A C23A C28A C27A -0.4(4) . . . . ?
C27A C28A C29A C30A -180.0(3) . . . . ?
C23A C28A C29A C30A -1.0(5) . . . . ?
C28A C29A C30A C21A 0.4(5) . . . . ?
N22A C21A C30A C29A 0.3(5) . . . . ?
C20A C21A C30A C29A -177.8(3) . . . . ?
C10B N1B C2B C3B 178.6(3) . . . . ?
Cu2 N1B C2B C3B -1.7(4) . . . . ?
C10B N1B C2B C7B 0.0(4) . . . . ?
Cu2 N1B C2B C7B 179.7(2) . . . . ?
N1B C2B C3B C4B -178.7(3) . . . . ?
C7B C2B C3B C4B -0.1(4) . . . . ?
C2B C3B C4B C5B 0.6(5) . . . . ?
C3B C4B C5B C6B -1.4(5) . . . . ?
C4B C5B C6B C7B 1.5(5) . . . . ?
N1B C2B C7B C8B -1.8(4) . . . . ?
C3B C2B C7B C8B 179.5(3) . . . . ?
N1B C2B C7B C6B 178.8(3) . . . . ?
C3B C2B C7B C6B 0.1(4) . . . . ?
C5B C6B C7B C8B 179.8(3) . . . . ?
C5B C6B C7B C2B -0.9(4) . . . . ?
C2B C7B C8B C9B 2.4(4) . . . . ?
C6B C7B C8B C9B -178.2(3) . . . . ?
C7B C8B C9B C10B -1.1(5) . . . . ?
C2B N1B C10B C9B 1.4(4) . . . . ?
Cu2 N1B C10B C9B -178.3(2) . . . . ?
C2B N1B C10B C11B -176.6(2) . . . . ?
Cu2 N1B C10B C11B 3.6(3) . . . . ?
C8B C9B C10B N1B -0.9(4) . . . . ?
C8B C9B C10B C11B 177.1(3) . . . . ?
N1B C10B C11B N12B -1.5(4) . . . . ?
C9B C10B C11B N12B -179.6(3) . . . . ?
C10B C11B N12B C13B 176.5(2) . . . . ?
C10B C11B N12B Cu2 -1.5(3) . . . . ?
C11B N12B C13B C14B -116.1(3) . . . . ?
Cu2 N12B C13B C14B 61.5(3) . . . . ?
C11B N12B C13B C18B 124.0(3) . . . . ?
Cu2 N12B C13B C18B -58.3(3) . . . . ?
N12B C13B C14B C15B -175.8(2) . . . . ?
C18B C13B C14B C15B -57.2(3) . . . . ?
C13B C14B C15B C16B 59.0(3) . . . . ?
C14B C15B C16B N19B -179.7(2) . . . . ?
C14B C15B C16B C17B -59.1(3) . . . . ?
N19B C16B C17B C18B 178.6(2) . . . . ?
C15B C16B C17B C18B 57.6(3) . . . . ?
C16B C17B C18B C13B -55.7(3) . . . . ?
N12B C13B C18B C17B 173.6(2) . . . . ?
C14B C13B C18B C17B 55.5(3) . . . . ?
C15B C16B N19B C20B -110.6(3) . . . . ?
C17B C16B N19B C20B 128.1(3) . . . . ?
C15B C16B N19B Cu1 72.4(3) . . . 2_666 ?
C17B C16B N19B Cu1 -48.9(3) . . . 2_666 ?
C16B N19B C20B C21B -177.3(2) . . . . ?
Cu1 N19B C20B C21B 0.2(3) 2_666 . . . ?
N19B C20B C21B N22B -3.3(4) . . . . ?
N19B C20B C21B C30B 174.0(3) . . . . ?
C30B C21B N22B C23B 1.4(4) . . . . ?
C20B C21B N22B C23B 178.6(2) . . . . ?
C30B C21B N22B Cu1 -172.8(2) . . . 2_666 ?
C20B C21B N22B Cu1 4.5(3) . . . 2_666 ?
C21B N22B C23B C24B 179.9(2) . . . . ?
Cu1 N22B C23B C24B -7.1(4) 2_666 . . . ?
C21B N22B C23B C28B -2.0(4) . . . . ?
Cu1 N22B C23B C28B 170.92(19) 2_666 . . . ?
N22B C23B C24B C25B 178.3(3) . . . . ?
C28B C23B C24B C25B 0.2(4) . . . . ?
C23B C24B C25B C26B -0.4(4) . . . . ?
C24B C25B C26B C27B 0.5(5) . . . . ?
C25B C26B C27B C28B -0.3(4) . . . . ?
C26B C27B C28B C29B -179.2(3) . . . . ?
C26B C27B C28B C23B 0.0(4) . . . . ?
N22B C23B C28B C29B 1.2(4) . . . . ?
C24B C23B C28B C29B 179.3(3) . . . . ?
N22B C23B C28B C27B -178.0(2) . . . . ?
C24B C23B C28B C27B 0.0(4) . . . . ?
C27B C28B C29B C30B 179.5(3) . . . . ?
C23B C28B C29B C30B 0.3(4) . . . . ?
C28B C29B C30B C21B -0.9(5) . . . . ?
N22B C21B C30B C29B 0.1(5) . . . . ?
C20B C21B C30B C29B -177.0(3) . . . . ?
C6H C1H C2H C3H -0.2(12) . . . . ?
C11H C1H C2H C3H -175.5(8) . . . . ?
C1H C2H C3H C4H 1.2(13) . . . . ?
C2H C3H C4H C5H -1.4(10) . . . . ?
C3H C4H C5H C6H 0.6(8) . . . . ?
C4H C5H C6H C1H 0.4(7) . . . . ?
C2H C1H C6H C5H -0.6(9) . . . . ?
C11H C1H C6H C5H 174.7(6) . . . . ?

loop_
_smtbx_masks_void_nr
_smtbx_masks_void_average_x
_smtbx_masks_void_average_y
_smtbx_masks_void_average_z
_smtbx_masks_void_volume
_smtbx_masks_void_count_electrons
_smtbx_masks_void_content
1 0.000 0.000 0.500 215.7 46.7 ?
2 0.385 0.275 -0.044 13.8 0.0 ?
3 0.500 0.000 0.000 27.1 0.0 ?
4 0.615 0.725 0.044 13.8 0.0 ?
